data_7245764
loop_
_publ_author_name
'Li, Sifeng'
'Wang, Taimin'
'Li, Xingchen'
'Fang, Lijing'
'Zhai, Hongbin'
'Cheng, Bin'

_publ_section_title
;
 Switchable electrooxidative N-methyl amines: access to C3-aminomethylated
 and C3-arylmethylated imidazo[1,2-a] pyridines
;
_journal_issue 24
_journal_name_full 'Green Chemistry'
_journal_page_first 9482
_journal_page_last 9488
_journal_paper_doi 10.1039/D2GC03464F
_journal_volume 24
_journal_year 2022
_chemical_formula_moiety 'C21 H19 N3'
_chemical_formula_sum 'C21 H19 N3'
_chemical_formula_weight 313.39
_space_group_crystal_system triclinic
_space_group_IT_number 2
_space_group_name_Hall '-P 1'
_space_group_name_H-M_alt 'P -1'
_atom_sites_solution_hydrogens geom
_atom_sites_solution_primary dual
_audit_creation_date 2022-05-27
_audit_creation_method
;
Olex2 1.3
(compiled 2020.11.12 svn.r5f609507 for OlexSys, GUI svn.r6408)
;
_audit_update_record
;
2022-05-31 deposited with the CCDC.	2022-10-31 downloaded from the CCDC.
;
_cell_angle_alpha 115.055(14)
_cell_angle_beta 99.780(14)
_cell_angle_gamma 98.016(15)
_cell_formula_units_Z 2
_cell_length_a 8.365(4)
_cell_length_b 10.655(5)
_cell_length_c 10.809(5)
_cell_measurement_reflns_used 3982
_cell_measurement_temperature 298.0
_cell_measurement_theta_max 27.689
_cell_measurement_theta_min 2.881
_cell_volume 835.6(7)
_computing_cell_refinement 'SAINT V8.38A (Bruker, 2018)'
_computing_data_reduction 'SAINT V8.38A (Bruker, 2018)'
_computing_molecular_graphics 'Olex2 1.3 (Dolomanov et al., 2009)'
_computing_publication_material 'Olex2 1.3 (Dolomanov et al., 2009)'
_computing_structure_refinement 'SHELXL 2017/1 (Sheldrick, 2015)'
_computing_structure_solution 'SHELXT 2014/5 (Sheldrick, 2014)'
_diffrn_ambient_temperature 298.0
_diffrn_measured_fraction_theta_full 0.994
_diffrn_measured_fraction_theta_max 0.995
_diffrn_measurement_device_type 'Bruker APEX-II CCD'
_diffrn_measurement_method '\f and \w scans'
_diffrn_radiation_type MoK\a
_diffrn_radiation_wavelength 0.71073
_diffrn_reflns_av_R_equivalents 0.0552
_diffrn_reflns_av_unetI/netI 0.0503
_diffrn_reflns_Laue_measured_fraction_full 0.994
_diffrn_reflns_Laue_measured_fraction_max 0.995
_diffrn_reflns_limit_h_max 10
_diffrn_reflns_limit_h_min -9
_diffrn_reflns_limit_k_max 13
_diffrn_reflns_limit_k_min -13
_diffrn_reflns_limit_l_max 14
_diffrn_reflns_limit_l_min -14
_diffrn_reflns_number 13642
_diffrn_reflns_point_group_measured_fraction_full 0.994
_diffrn_reflns_point_group_measured_fraction_max 0.995
_diffrn_reflns_theta_full 25.242
_diffrn_reflns_theta_max 27.483
_diffrn_reflns_theta_min 2.151
_diffrn_source_current 1.0
_diffrn_source_power 0.05
_diffrn_source_voltage 50.0
_diffrn_standards_number 0
_exptl_absorpt_coefficient_mu 0.075
_exptl_absorpt_correction_T_max 0.7456
_exptl_absorpt_correction_T_min 0.6360
_exptl_absorpt_correction_type multi-scan
_exptl_absorpt_process_details
;
SADABS-2016/2 (Bruker,2016/2) was used for absorption correction.
wR2(int) was 0.1175 before and 0.0804 after correction.
The Ratio of minimum to maximum transmission is 0.8530.
The \l/2 correction factor is Not present.
;
_exptl_crystal_colour colourless
_exptl_crystal_colour_primary colourless
_exptl_crystal_density_diffrn 1.246
_exptl_crystal_description block
_exptl_crystal_F_000 332
_exptl_crystal_size_max 0.6
_exptl_crystal_size_mid 0.6
_exptl_crystal_size_min 0.6
_refine_diff_density_max 0.149
_refine_diff_density_min -0.140
_refine_diff_density_rms 0.030
_refine_ls_extinction_method none
_refine_ls_goodness_of_fit_ref 1.033
_refine_ls_hydrogen_treatment constr
_refine_ls_matrix_type full
_refine_ls_number_parameters 218
_refine_ls_number_reflns 3805
_refine_ls_number_restraints 0
_refine_ls_restrained_S_all 1.033
_refine_ls_R_factor_all 0.0676
_refine_ls_R_factor_gt 0.0470
_refine_ls_shift/su_max 0.000
_refine_ls_shift/su_mean 0.000
_refine_ls_structure_factor_coef Fsqd
_refine_ls_weighting_details 'w=1/[\s^2^(Fo^2^)+(0.0563P)^2^+0.1179P] where P=(Fo^2^+2Fc^2^)/3'
_refine_ls_weighting_scheme calc
_refine_ls_wR_factor_gt 0.1198
_refine_ls_wR_factor_ref 0.1352
_reflns_Friedel_coverage 0.000
_reflns_number_gt 2783
_reflns_number_total 3805
_reflns_threshold_expression 'I > 2\s(I)'
_cod_data_source_file d2gc03464f2.cif
_cod_data_source_block 1132_lsf_0m
_cod_depositor_comments 'Adding full bibliography for 7245762--7245764.cif.'
_cod_database_code 7245764
_shelx_shelxl_version_number 2017/1
_shelx_space_group_comment
;
The symmetry employed for this shelxl refinement is uniquely defined
by the following loop, which should always be used as a source of
symmetry information in preference to the above space-group names.
They are only intended as comments.
;
_shelx_estimated_absorpt_t_max 0.957
_shelx_estimated_absorpt_t_min 0.957
_olex2_refinement_description
;
1. Fixed Uiso
 At 1.2 times of:
  All C(H) groups, All C(H,H) groups
 At 1.5 times of:
  All C(H,H,H) groups
2.a Secondary CH2 refined with riding coordinates:
 C8(H8A,H8B)
2.b Aromatic/amide H refined with riding coordinates:
 C00G(H00G), C1(H1), C2(H2), C3(H3), C4(H4), C5(H5), C12(H12), C13(H13),
 C14(H14), C15(H15), C17(H17), C18(H18), C19(H19), C20(H20)
2.c Idealised Me refined as rotating group:
 C7(H7A,H7B,H7C)
;
_olex2_submission_special_instructions 'No special instructions were received'

loop_
_space_group_symop_operation_xyz
'x, y, z'
'-x, -y, -z'

loop_
_atom_site_label
_atom_site_type_symbol
_atom_site_fract_x
_atom_site_fract_y
_atom_site_fract_z
_atom_site_U_iso_or_equiv
_atom_site_adp_type
_atom_site_occupancy
_atom_site_site_symmetry_order
_atom_site_calc_flag
_atom_site_refinement_flags_posn
_atom_site_refinement_flags_adp
_atom_site_refinement_flags_occupancy
_atom_site_disorder_assembly
_atom_site_disorder_group
N1 N 0.69513(16) 0.38191(12) 0.43107(13) 0.0537(3) Uani 1 1 d . . . . .
N2 N 0.37712(15) 0.13875(12) 0.28414(12) 0.0486(3) Uani 1 1 d . . . . .
N3 N 0.23128(15) 0.11535(13) 0.07826(13) 0.0526(3) Uani 1 1 d . . . . .
C00G C 0.3613(2) 0.2818(2) -0.06069(19) 0.0696(5) Uani 1 1 d . . . . .
H00G H 0.260692 0.296707 -0.038392 0.084 Uiso 1 1 calc R U . . .
C1 C 0.8533(2) 0.55122(17) 0.66903(17) 0.0613(4) Uani 1 1 d . . . . .
H1 H 0.813377 0.623403 0.656630 0.074 Uiso 1 1 calc R U . . .
C2 C 0.9566(2) 0.5830(2) 0.79756(18) 0.0694(5) Uani 1 1 d . . . . .
H2 H 0.983519 0.675732 0.870336 0.083 Uiso 1 1 calc R U . . .
C3 C 1.0200(2) 0.4805(2) 0.81991(18) 0.0687(5) Uani 1 1 d . . . . .
H3 H 1.090599 0.502649 0.906411 0.082 Uiso 1 1 calc R U . . .
C4 C 0.9769(2) 0.3444(2) 0.71151(19) 0.0663(4) Uani 1 1 d . . . . .
H4 H 1.018381 0.273504 0.725353 0.080 Uiso 1 1 calc R U . . .
C5 C 0.87334(19) 0.31011(17) 0.58236(17) 0.0580(4) Uani 1 1 d . . . . .
H5 H 0.846930 0.216770 0.510864 0.070 Uiso 1 1 calc R U . . .
C6 C 0.80725(16) 0.41294(15) 0.55678(15) 0.0459(3) Uani 1 1 d . . . . .
C7 C 0.6608(2) 0.49890(18) 0.40247(19) 0.0689(5) Uani 1 1 d . . . . .
H7A H 0.583198 0.461066 0.311736 0.103 Uiso 1 1 calc R U . . .
H7B H 0.762829 0.553100 0.402824 0.103 Uiso 1 1 calc R U . . .
H7C H 0.613751 0.559538 0.474036 0.103 Uiso 1 1 calc R U . . .
C8 C 0.67179(19) 0.24869(17) 0.30222(16) 0.0561(4) Uani 1 1 d . . . . .
H8A H 0.716314 0.180547 0.326737 0.067 Uiso 1 1 calc R U . . .
H8B H 0.733329 0.266929 0.240806 0.067 Uiso 1 1 calc R U . . .
C9 C 0.49183(18) 0.18658(15) 0.22541(15) 0.0476(3) Uani 1 1 d . . . . .
C10 C 0.39825(18) 0.17148(15) 0.10000(15) 0.0479(3) Uani 1 1 d . . . . .
C11 C 0.22052(18) 0.09576(15) 0.19034(15) 0.0501(3) Uani 1 1 d . . . . .
C12 C 0.0804(2) 0.04216(17) 0.22587(18) 0.0602(4) Uani 1 1 d . . . . .
H12 H -0.025397 0.011171 0.164570 0.072 Uiso 1 1 calc R U . . .
C13 C 0.1023(2) 0.03652(18) 0.35078(19) 0.0674(5) Uani 1 1 d . . . . .
H13 H 0.010544 0.002116 0.375185 0.081 Uiso 1 1 calc R U . . .
C14 C 0.2622(3) 0.08216(18) 0.44365(18) 0.0673(5) Uani 1 1 d . . . . .
H14 H 0.274826 0.078083 0.528939 0.081 Uiso 1 1 calc R U . . .
C15 C 0.3977(2) 0.13190(16) 0.41008(16) 0.0591(4) Uani 1 1 d . . . . .
H15 H 0.503276 0.161059 0.471261 0.071 Uiso 1 1 calc R U . . .
C16 C 0.45522(18) 0.21344(15) -0.00240(14) 0.0487(3) Uani 1 1 d . . . . .
C17 C 0.6026(2) 0.18942(16) -0.04115(15) 0.0558(4) Uani 1 1 d . . . . .
H17 H 0.666362 0.141999 -0.004909 0.067 Uiso 1 1 calc R U . . .
C18 C 0.6557(2) 0.23510(18) -0.13291(17) 0.0630(4) Uani 1 1 d . . . . .
H18 H 0.754440 0.217876 -0.157993 0.076 Uiso 1 1 calc R U . . .
C19 C 0.5635(2) 0.3057(2) -0.18705(18) 0.0710(5) Uani 1 1 d . . . . .
H19 H 0.600528 0.338201 -0.247045 0.085 Uiso 1 1 calc R U . . .
C20 C 0.4156(3) 0.3279(3) -0.1517(2) 0.0826(6) Uani 1 1 d . . . . .
H20 H 0.351788 0.374270 -0.189274 0.099 Uiso 1 1 calc R U . . .

loop_
_atom_site_aniso_label
_atom_site_aniso_U_11
_atom_site_aniso_U_22
_atom_site_aniso_U_33
_atom_site_aniso_U_23
_atom_site_aniso_U_13
_atom_site_aniso_U_12
N1 0.0580(7) 0.0454(6) 0.0522(7) 0.0231(6) 0.0028(6) 0.0079(5)
N2 0.0562(7) 0.0433(6) 0.0445(6) 0.0201(5) 0.0125(5) 0.0072(5)
N3 0.0502(7) 0.0530(7) 0.0513(7) 0.0243(6) 0.0090(5) 0.0059(5)
C00G 0.0559(9) 0.0996(14) 0.0762(11) 0.0591(11) 0.0192(8) 0.0221(9)
C1 0.0629(10) 0.0525(9) 0.0606(9) 0.0202(7) 0.0113(8) 0.0138(7)
C2 0.0669(10) 0.0673(11) 0.0525(9) 0.0121(8) 0.0105(8) 0.0077(8)
C3 0.0587(10) 0.0882(13) 0.0521(9) 0.0318(9) 0.0060(8) 0.0066(9)
C4 0.0599(10) 0.0731(11) 0.0698(11) 0.0415(9) 0.0057(8) 0.0123(8)
C5 0.0580(9) 0.0504(8) 0.0602(9) 0.0251(7) 0.0056(7) 0.0089(7)
C6 0.0405(7) 0.0472(7) 0.0492(7) 0.0234(6) 0.0115(6) 0.0037(5)
C7 0.0745(11) 0.0583(9) 0.0761(11) 0.0416(9) 0.0041(9) 0.0056(8)
C8 0.0518(8) 0.0602(9) 0.0499(8) 0.0216(7) 0.0091(7) 0.0108(7)
C9 0.0513(8) 0.0450(7) 0.0452(7) 0.0208(6) 0.0121(6) 0.0068(6)
C10 0.0495(8) 0.0449(7) 0.0468(7) 0.0205(6) 0.0110(6) 0.0075(6)
C11 0.0517(8) 0.0448(7) 0.0508(8) 0.0207(6) 0.0127(6) 0.0074(6)
C12 0.0573(9) 0.0547(9) 0.0671(10) 0.0263(8) 0.0211(8) 0.0074(7)
C13 0.0788(12) 0.0573(9) 0.0720(11) 0.0302(8) 0.0364(9) 0.0109(8)
C14 0.0910(13) 0.0600(10) 0.0534(9) 0.0281(8) 0.0259(9) 0.0098(9)
C15 0.0754(11) 0.0537(9) 0.0478(8) 0.0252(7) 0.0140(7) 0.0098(8)
C16 0.0512(8) 0.0474(7) 0.0417(7) 0.0190(6) 0.0082(6) 0.0036(6)
C17 0.0649(9) 0.0507(8) 0.0511(8) 0.0208(7) 0.0184(7) 0.0156(7)
C18 0.0687(10) 0.0644(10) 0.0539(9) 0.0226(8) 0.0257(8) 0.0126(8)
C19 0.0777(12) 0.0847(12) 0.0547(9) 0.0396(9) 0.0174(8) 0.0050(10)
C20 0.0739(12) 0.1204(17) 0.0872(13) 0.0771(13) 0.0208(10) 0.0262(11)

loop_
_atom_type_symbol
_atom_type_description
_atom_type_scat_dispersion_real
_atom_type_scat_dispersion_imag
_atom_type_scat_source
C C 0.0033 0.0016 'International Tables Vol C Tables 4.2.6.8 and 6.1.1.4'
H H 0.0000 0.0000 'International Tables Vol C Tables 4.2.6.8 and 6.1.1.4'
N N 0.0061 0.0033 'International Tables Vol C Tables 4.2.6.8 and 6.1.1.4'

loop_
_geom_angle_atom_site_label_1
_geom_angle_atom_site_label_2
_geom_angle_atom_site_label_3
_geom_angle
_geom_angle_site_symmetry_1
_geom_angle_site_symmetry_3
_geom_angle_publ_flag
C6 N1 C7 119.06(12) . . ?
C6 N1 C8 121.70(12) . . ?
C7 N1 C8 112.97(13) . . ?
C9 N2 C11 107.22(12) . . ?
C15 N2 C9 131.04(13) . . ?
C15 N2 C11 121.73(13) . . ?
C11 N3 C10 105.44(12) . . ?
C16 C00G H00G 119.7 . . ?
C20 C00G H00G 119.7 . . ?
C20 C00G C16 120.67(17) . . ?
C2 C1 H1 119.2 . . ?
C2 C1 C6 121.61(16) . . ?
C6 C1 H1 119.2 . . ?
C1 C2 H2 119.4 . . ?
C3 C2 C1 121.17(17) . . ?
C3 C2 H2 119.4 . . ?
C2 C3 H3 120.9 . . ?
C2 C3 C4 118.26(16) . . ?
C4 C3 H3 120.9 . . ?
C3 C4 H4 119.2 . . ?
C3 C4 C5 121.54(16) . . ?
C5 C4 H4 119.2 . . ?
C4 C5 H5 119.4 . . ?
C4 C5 C6 121.30(15) . . ?
C6 C5 H5 119.4 . . ?
N1 C6 C1 120.44(13) . . ?
N1 C6 C5 123.36(13) . . ?
C5 C6 C1 116.12(14) . . ?
N1 C7 H7A 109.5 . . ?
N1 C7 H7B 109.5 . . ?
N1 C7 H7C 109.5 . . ?
H7A C7 H7B 109.5 . . ?
H7A C7 H7C 109.5 . . ?
H7B C7 H7C 109.5 . . ?
N1 C8 H8A 109.3 . . ?
N1 C8 H8B 109.3 . . ?
N1 C8 C9 111.47(13) . . ?
H8A C8 H8B 108.0 . . ?
C9 C8 H8A 109.3 . . ?
C9 C8 H8B 109.3 . . ?
N2 C9 C8 121.59(13) . . ?
C10 C9 N2 104.86(13) . . ?
C10 C9 C8 133.38(13) . . ?
N3 C10 C16 120.17(12) . . ?
C9 C10 N3 111.62(13) . . ?
C9 C10 C16 128.14(13) . . ?
N2 C11 C12 118.54(14) . . ?
N3 C11 N2 110.86(13) . . ?
N3 C11 C12 130.59(14) . . ?
C11 C12 H12 120.4 . . ?
C13 C12 C11 119.14(16) . . ?
C13 C12 H12 120.4 . . ?
C12 C13 H13 119.6 . . ?
C12 C13 C14 120.78(16) . . ?
C14 C13 H13 119.6 . . ?
C13 C14 H14 119.7 . . ?
C15 C14 C13 120.68(16) . . ?
C15 C14 H14 119.7 . . ?
N2 C15 H15 120.4 . . ?
C14 C15 N2 119.11(16) . . ?
C14 C15 H15 120.4 . . ?
C00G C16 C10 119.54(14) . . ?
C00G C16 C17 118.08(14) . . ?
C17 C16 C10 122.36(13) . . ?
C16 C17 H17 119.5 . . ?
C18 C17 C16 120.92(15) . . ?
C18 C17 H17 119.5 . . ?
C17 C18 H18 119.8 . . ?
C19 C18 C17 120.34(16) . . ?
C19 C18 H18 119.8 . . ?
C18 C19 H19 120.3 . . ?
C18 C19 C20 119.36(16) . . ?
C20 C19 H19 120.3 . . ?
C00G C20 H20 119.7 . . ?
C19 C20 C00G 120.59(17) . . ?
C19 C20 H20 119.7 . . ?

loop_
_geom_bond_atom_site_label_1
_geom_bond_atom_site_label_2
_geom_bond_distance
_geom_bond_site_symmetry_2
_geom_bond_publ_flag
N1 C6 1.3912(18) . ?
N1 C7 1.4587(19) . ?
N1 C8 1.466(2) . ?
N2 C9 1.3885(18) . ?
N2 C11 1.3935(19) . ?
N2 C15 1.3770(19) . ?
N3 C10 1.378(2) . ?
N3 C11 1.3286(19) . ?
C00G H00G 0.9300 . ?
C00G C16 1.387(2) . ?
C00G C20 1.384(2) . ?
C1 H1 0.9300 . ?
C1 C2 1.379(2) . ?
C1 C6 1.400(2) . ?
C2 H2 0.9300 . ?
C2 C3 1.370(3) . ?
C3 H3 0.9300 . ?
C3 C4 1.370(3) . ?
C4 H4 0.9300 . ?
C4 C5 1.379(2) . ?
C5 H5 0.9300 . ?
C5 C6 1.399(2) . ?
C7 H7A 0.9600 . ?
C7 H7B 0.9600 . ?
C7 H7C 0.9600 . ?
C8 H8A 0.9700 . ?
C8 H8B 0.9700 . ?
C8 C9 1.492(2) . ?
C9 C10 1.377(2) . ?
C10 C16 1.480(2) . ?
C11 C12 1.414(2) . ?
C12 H12 0.9300 . ?
C12 C13 1.359(2) . ?
C13 H13 0.9300 . ?
C13 C14 1.408(3) . ?
C14 H14 0.9300 . ?
C14 C15 1.354(2) . ?
C15 H15 0.9300 . ?
C16 C17 1.391(2) . ?
C17 H17 0.9300 . ?
C17 C18 1.384(2) . ?
C18 H18 0.9300 . ?
C18 C19 1.373(3) . ?
C19 H19 0.9300 . ?
C19 C20 1.378(3) . ?
C20 H20 0.9300 . ?

loop_
_geom_torsion_atom_site_label_1
_geom_torsion_atom_site_label_2
_geom_torsion_atom_site_label_3
_geom_torsion_atom_site_label_4
_geom_torsion
_geom_torsion_site_symmetry_1
_geom_torsion_site_symmetry_2
_geom_torsion_site_symmetry_3
_geom_torsion_site_symmetry_4
_geom_torsion_publ_flag
N1 C8 C9 N2 -64.59(18) . . . . ?
N1 C8 C9 C10 109.80(19) . . . . ?
N2 C9 C10 N3 -0.53(16) . . . . ?
N2 C9 C10 C16 176.42(13) . . . . ?
N2 C11 C12 C13 1.1(2) . . . . ?
N3 C10 C16 C00G 40.6(2) . . . . ?
N3 C10 C16 C17 -140.72(15) . . . . ?
N3 C11 C12 C13 -178.07(15) . . . . ?
C00G C16 C17 C18 1.4(2) . . . . ?
C1 C2 C3 C4 -0.7(3) . . . . ?
C2 C1 C6 N1 176.16(15) . . . . ?
C2 C1 C6 C5 -0.7(2) . . . . ?
C2 C3 C4 C5 0.5(3) . . . . ?
C3 C4 C5 C6 -0.3(3) . . . . ?
C4 C5 C6 N1 -176.33(15) . . . . ?
C4 C5 C6 C1 0.4(2) . . . . ?
C6 N1 C8 C9 138.30(14) . . . . ?
C6 C1 C2 C3 0.9(3) . . . . ?
C7 N1 C6 C1 16.3(2) . . . . ?
C7 N1 C6 C5 -167.10(15) . . . . ?
C7 N1 C8 C9 -69.85(17) . . . . ?
C8 N1 C6 C1 166.52(14) . . . . ?
C8 N1 C6 C5 -16.9(2) . . . . ?
C8 C9 C10 N3 -175.59(15) . . . . ?
C8 C9 C10 C16 1.4(3) . . . . ?
C9 N2 C11 N3 -0.60(16) . . . . ?
C9 N2 C11 C12 -179.92(13) . . . . ?
C9 N2 C15 C14 178.81(15) . . . . ?
C9 C10 C16 C00G -136.16(17) . . . . ?
C9 C10 C16 C17 42.6(2) . . . . ?
C10 N3 C11 N2 0.27(16) . . . . ?
C10 N3 C11 C12 179.48(15) . . . . ?
C10 C16 C17 C18 -177.39(14) . . . . ?
C11 N2 C9 C8 176.45(13) . . . . ?
C11 N2 C9 C10 0.66(15) . . . . ?
C11 N2 C15 C14 0.0(2) . . . . ?
C11 N3 C10 C9 0.17(16) . . . . ?
C11 N3 C10 C16 -177.05(13) . . . . ?
C11 C12 C13 C14 -0.5(3) . . . . ?
C12 C13 C14 C15 -0.4(3) . . . . ?
C13 C14 C15 N2 0.6(2) . . . . ?
C15 N2 C9 C8 -2.5(2) . . . . ?
C15 N2 C9 C10 -178.31(14) . . . . ?
C15 N2 C11 N3 178.49(13) . . . . ?
C15 N2 C11 C12 -0.8(2) . . . . ?
C16 C00G C20 C19 0.6(3) . . . . ?
C16 C17 C18 C19 0.2(2) . . . . ?
C17 C18 C19 C20 -1.4(3) . . . . ?
C18 C19 C20 C00G 1.0(3) . . . . ?
C20 C00G C16 C10 177.04(17) . . . . ?
C20 C00G C16 C17 -1.7(3) . . . . ?
